data_4114044
loop_
_publ_author_name
'Hongyi Hou'
'Peter K. Gantzel'
'Clifford P. Kubiak'

_publ_section_title
;
 Hydrocarbation Chemistry Proceeding from Nickel Carbenes
;
_journal_name_full 'Journal of the American Chemical Society'
_journal_page_first 9564
_journal_page_last 9565
_journal_paper_doi 10.1021/ja030108p
_journal_volume 125
_journal_year 2003
_chemical_formula_sum 'C49 H54 B2 F8 N Ni P3'
_chemical_formula_weight 982.17
_chemical_name_systematic
;
  ?
;
_space_group_IT_number 2
_symmetry_cell_setting triclinic
_symmetry_space_group_name_Hall '-P 1'
_symmetry_space_group_name_H-M 'P -1'
_atom_sites_solution_hydrogens geom
_atom_sites_solution_primary direct
_atom_sites_solution_secondary difmap
_audit_creation_method SHELXL-97
_cell_angle_alpha 100.544(3)
_cell_angle_beta 93.697(3)
_cell_angle_gamma 93.104(3)
_cell_formula_units_Z 2
_cell_length_a 11.438(2)
_cell_length_b 12.049(2)
_cell_length_c 17.182(3)
_cell_measurement_temperature 100(2)
_cell_volume 2317.9(7)
_computing_cell_refinement 'Bruker SMART'
_computing_data_collection 'Bruker SMART'
_computing_data_reduction 'Bruker SAINT'
_computing_molecular_graphics 'Bruker SHELXTL'
_computing_publication_material 'Bruker SHELXTL'
_computing_structure_refinement 'SHELXL-97 (Sheldrick, 1997)'
_computing_structure_solution 'SHELXS-97 (Sheldrick, 1990)'
_diffrn_ambient_temperature 100(2)
_diffrn_measured_fraction_theta_full 0.996
_diffrn_measured_fraction_theta_max 0.996
_diffrn_measurement_device_type 'CCD area detector'
_diffrn_measurement_method 'phi and omega scans'
_diffrn_radiation_monochromator graphite
_diffrn_radiation_source 'fine-focus sealed tube'
_diffrn_radiation_type MoK\a
_diffrn_radiation_wavelength 0.71073
_diffrn_reflns_av_R_equivalents 0.0590
_diffrn_reflns_av_sigmaI/netI 0.0977
_diffrn_reflns_limit_h_max 12
_diffrn_reflns_limit_h_min -12
_diffrn_reflns_limit_k_max 12
_diffrn_reflns_limit_k_min -12
_diffrn_reflns_limit_l_max 18
_diffrn_reflns_limit_l_min -18
_diffrn_reflns_number 12955
_diffrn_reflns_theta_full 22.50
_diffrn_reflns_theta_max 22.50
_diffrn_reflns_theta_min 1.21
_exptl_absorpt_coefficient_mu 0.590
_exptl_absorpt_correction_T_max 0.9219
_exptl_absorpt_correction_T_min 0.9012
_exptl_absorpt_correction_type none
_exptl_crystal_colour yellow
_exptl_crystal_density_diffrn 1.407
_exptl_crystal_density_meas 0
_exptl_crystal_description block
_exptl_crystal_F_000 1020
_exptl_crystal_size_max 0.18
_exptl_crystal_size_mid 0.15
_exptl_crystal_size_min 0.14
_refine_diff_density_max 1.331
_refine_diff_density_min -0.763
_refine_diff_density_rms 0.104
_refine_ls_extinction_method none
_refine_ls_goodness_of_fit_ref 1.003
_refine_ls_hydrogen_treatment mixed
_refine_ls_matrix_type full
_refine_ls_number_parameters 577
_refine_ls_number_reflns 6035
_refine_ls_number_restraints 0
_refine_ls_restrained_S_all 1.003
_refine_ls_R_factor_all 0.1115
_refine_ls_R_factor_gt 0.0703
_refine_ls_shift/su_max 0.003
_refine_ls_shift/su_mean 0.000
_refine_ls_structure_factor_coef Fsqd
_refine_ls_weighting_details 'calc w=1/[\s^2^(Fo^2^)+(0.1230P)^2^+0.0000P] where P=(Fo^2^+2Fc^2^)/3'
_refine_ls_weighting_scheme calc
_refine_ls_wR_factor_gt 0.1766
_refine_ls_wR_factor_ref 0.2016
_reflns_number_gt 3995
_reflns_number_total 6035
_reflns_threshold_expression >2sigma(I)
_cod_data_source_file ja030108p_4.cif
_cod_data_source_block sad
_cod_database_code 4114044

loop_
_symmetry_equiv_pos_as_xyz
'x, y, z'
'-x, -y, -z'

loop_
_atom_site_label
_atom_site_type_symbol
_atom_site_fract_x
_atom_site_fract_y
_atom_site_fract_z
_atom_site_U_iso_or_equiv
_atom_site_adp_type
_atom_site_occupancy
_atom_site_symmetry_multiplicity
_atom_site_calc_flag
_atom_site_refinement_flags
Ni1 Ni 0.20088(8) 0.32388(7) 0.29015(4) 0.0287(3) Uani 1 1 d .
P2 P 0.14558(17) 0.49626(14) 0.33425(10) 0.0323(5) Uani 1 1 d .
P3 P 0.37559(17) 0.39695(14) 0.34240(9) 0.0317(5) Uani 1 1 d .
P4 P 0.00752(17) 0.28294(15) 0.27854(10) 0.0345(5) Uani 1 1 d .
N1 N 0.2790(5) 0.1555(4) 0.1749(3) 0.0365(14) Uani 1 1 d .
H1A H 0.2775 0.2138 0.1506 0.044 Uiso 1 1 calc R
C9A C 0.2501(6) 0.1771(6) 0.2459(4) 0.0336(17) Uani 1 1 d .
C11A C 0.0916(6) 0.5803(5) 0.2642(3) 0.0302(16) Uani 1 1 d .
C12A C 0.2629(6) 0.5829(5) 0.3975(4) 0.0371(18) Uani 1 1 d .
H12A H 0.3053 0.6322 0.3669 0.044 Uiso 1 1 calc R
H12B H 0.2300 0.6315 0.4426 0.044 Uiso 1 1 calc R
C13A C 0.3454(6) 0.5043(5) 0.4276(4) 0.0353(17) Uani 1 1 d .
H13A H 0.3089 0.4680 0.4682 0.042 Uiso 1 1 calc R
H13B H 0.4192 0.5468 0.4520 0.042 Uiso 1 1 calc R
C3 C 0.3139(7) 0.0529(6) 0.1259(4) 0.0366(18) Uani 1 1 d .
C4 C 0.5283(7) 0.1219(6) 0.1601(4) 0.050(2) Uani 1 1 d .
H4A H 0.4938 0.1882 0.1896 0.075 Uiso 1 1 calc R
H4B H 0.5761 0.1452 0.1198 0.075 Uiso 1 1 calc R
H4C H 0.5778 0.0880 0.1969 0.075 Uiso 1 1 calc R
C5 C -0.0633(7) 0.6649(6) 0.2009(4) 0.0413(19) Uani 1 1 d .
H5A H -0.1435 0.6813 0.1962 0.050 Uiso 1 1 calc R
C7 C -0.0603(6) 0.3255(5) 0.1910(4) 0.0354(17) Uani 1 1 d .
C8 C 0.2248(7) -0.0201(6) 0.0826(4) 0.048(2) Uani 1 1 d .
C9 C 0.4811(6) 0.3121(5) 0.3837(4) 0.0321(16) Uani 1 1 d .
C10 C 0.6071(8) 0.6195(7) 0.2722(4) 0.058(2) Uani 1 1 d .
H10A H 0.6692 0.6724 0.2968 0.069 Uiso 1 1 calc R
C11 C 0.4278(6) 0.4639(6) 0.2013(4) 0.0373(18) Uani 1 1 d .
H11A H 0.3674 0.4095 0.1763 0.045 Uiso 1 1 calc R
C12 C 0.4301(7) 0.0351(6) 0.1197(4) 0.0427(19) Uani 1 1 d .
C13 C 0.1679(7) 0.6156(5) 0.2134(4) 0.0348(17) Uani 1 1 d .
H13C H 0.2478 0.5978 0.2167 0.042 Uiso 1 1 calc R
C14 C 0.5487(7) 0.5547(6) 0.3167(4) 0.049(2) Uani 1 1 d .
H14A H 0.5713 0.5625 0.3718 0.058 Uiso 1 1 calc R
C15 C 0.4562(6) 0.4773(5) 0.2824(4) 0.0338(17) Uani 1 1 d .
C16 C -0.0509(6) 0.3738(6) 0.3642(4) 0.0390(18) Uani 1 1 d .
H16A H -0.1267 0.4009 0.3468 0.047 Uiso 1 1 calc R
H16B H -0.0658 0.3284 0.4055 0.047 Uiso 1 1 calc R
C17 C -0.0556(7) 0.1044(6) 0.3537(5) 0.0454(19) Uani 1 1 d .
H17A H -0.0115 0.1480 0.3988 0.054 Uiso 1 1 calc R
C18 C 0.0109(6) 0.3495(5) 0.1329(4) 0.0343(17) Uani 1 1 d .
H18A H 0.0926 0.3388 0.1372 0.041 Uiso 1 1 calc R
C19 C -0.0393(7) 0.3895(5) 0.0682(4) 0.0417(19) Uani 1 1 d .
H19A H 0.0086 0.4049 0.0278 0.050 Uiso 1 1 calc R
C20 C 0.2583(7) 0.0859(5) 0.2972(4) 0.0408(19) Uani 1 1 d .
H20A H 0.2383 0.1219 0.3515 0.049 Uiso 1 1 calc R
C21 C -0.0636(6) 0.1442(6) 0.2825(5) 0.0413(19) Uani 1 1 d .
C22 C 0.3796(8) 0.0403(7) 0.3071(4) 0.056(2) Uani 1 1 d .
H22A H 0.4395 0.1046 0.3219 0.067 Uiso 1 1 calc R
H22B H 0.3984 -0.0051 0.2559 0.067 Uiso 1 1 calc R
C23 C 0.4535(7) 0.2673(6) 0.4506(4) 0.0449(19) Uani 1 1 d .
H23A H 0.3817 0.2824 0.4742 0.054 Uiso 1 1 calc R
C24 C -0.1818(7) -0.0242(7) 0.2211(6) 0.058(2) Uani 1 1 d .
H24A H -0.2249 -0.0694 0.1762 0.070 Uiso 1 1 calc R
C25 C -0.1815(7) 0.3388(6) 0.1840(4) 0.0450(19) Uani 1 1 d .
H25A H -0.2307 0.3195 0.2227 0.054 Uiso 1 1 calc R
C26 C 0.4887(7) 0.5312(6) 0.1564(4) 0.0436(19) Uani 1 1 d .
H26A H 0.4684 0.5228 0.1010 0.052 Uiso 1 1 calc R
C27 C -0.1110(7) 0.0025(7) 0.3591(5) 0.056(2) Uani 1 1 d .
H27A H -0.1064 -0.0240 0.4079 0.068 Uiso 1 1 calc R
C28 C 0.1744(8) -0.0926(7) 0.3363(5) 0.062(2) Uani 1 1 d .
H28A H 0.1514 -0.0476 0.3865 0.074 Uiso 1 1 calc R
H28B H 0.1172 -0.1587 0.3202 0.074 Uiso 1 1 calc R
C29 C 0.4578(8) -0.0672(7) 0.0743(4) 0.057(2) Uani 1 1 d .
H29A H 0.5377 -0.0847 0.0716 0.068 Uiso 1 1 calc R
C30 C -0.2281(7) 0.3810(6) 0.1194(5) 0.055(2) Uani 1 1 d .
H30A H -0.3097 0.3921 0.1144 0.066 Uiso 1 1 calc R
C31 C 0.0126(8) 0.7018(6) 0.1510(4) 0.043(2) Uani 1 1 d .
H31A H -0.0147 0.7436 0.1124 0.051 Uiso 1 1 calc R
C32 C 0.5770(7) 0.6088(7) 0.1918(5) 0.053(2) Uani 1 1 d .
H32A H 0.6172 0.6549 0.1614 0.064 Uiso 1 1 calc R
C33 C -0.0260(7) 0.6046(5) 0.2577(4) 0.0371(18) Uani 1 1 d .
H33A H -0.0797 0.5799 0.2919 0.045 Uiso 1 1 calc R
C35 C -0.1563(8) 0.4068(6) 0.0621(5) 0.051(2) Uani 1 1 d .
H35A H -0.1887 0.4366 0.0185 0.061 Uiso 1 1 calc R
C36 C 0.2575(10) -0.1194(7) 0.0370(4) 0.060(2) Uani 1 1 d .
H36A H 0.1988 -0.1721 0.0076 0.072 Uiso 1 1 calc R
C37 C 0.3847(9) -0.0334(7) 0.3712(5) 0.069(3) Uani 1 1 d .
H37A H 0.4642 -0.0612 0.3764 0.083 Uiso 1 1 calc R
H37B H 0.3689 0.0124 0.4229 0.083 Uiso 1 1 calc R
C38 C 0.0337(6) 0.4755(5) 0.3998(4) 0.0376(18) Uani 1 1 d .
H38A H 0.0709 0.4636 0.4510 0.045 Uiso 1 1 calc R
H38B H -0.0107 0.5442 0.4104 0.045 Uiso 1 1 calc R
C39 C 0.5338(8) 0.1998(7) 0.4822(5) 0.054(2) Uani 1 1 d .
H39A H 0.5193 0.1731 0.5296 0.065 Uiso 1 1 calc R
C40 C 0.5854(7) 0.2904(6) 0.3520(4) 0.0410(19) Uani 1 1 d .
H40A H 0.6068 0.3247 0.3089 0.049 Uiso 1 1 calc R
C41 C -0.1730(7) -0.0606(7) 0.2934(6) 0.060(2) Uani 1 1 d .
H41A H -0.2110 -0.1311 0.2975 0.072 Uiso 1 1 calc R
C42 C -0.1258(7) 0.0808(6) 0.2156(5) 0.049(2) Uani 1 1 d .
H42A H -0.1305 0.1077 0.1669 0.059 Uiso 1 1 calc R
C43 C 0.6600(7) 0.2199(6) 0.3812(4) 0.0460(19) Uani 1 1 d .
H43A H 0.7313 0.2037 0.3572 0.055 Uiso 1 1 calc R
C44 C 0.1280(7) 0.6776(6) 0.1572(4) 0.043(2) Uani 1 1 d .
H44A H 0.1812 0.7032 0.1230 0.052 Uiso 1 1 calc R
C45 C 0.1720(8) -0.0186(7) 0.2705(5) 0.060(2) Uani 1 1 d .
H45A H 0.1947 -0.0633 0.2201 0.072 Uiso 1 1 calc R
H45B H 0.0917 0.0055 0.2614 0.072 Uiso 1 1 calc R
C46 C 0.0985(8) 0.0096(9) 0.0825(5) 0.082(3) Uani 1 1 d .
H46A H 0.0928 0.0821 0.1183 0.123 Uiso 1 1 calc R
H46B H 0.0509 -0.0495 0.1005 0.123 Uiso 1 1 calc R
H46C H 0.0696 0.0156 0.0286 0.123 Uiso 1 1 calc R
C51 C 0.3719(10) -0.1420(7) 0.0339(5) 0.062(3) Uani 1 1 d .
H51A H 0.3923 -0.2111 0.0030 0.075 Uiso 1 1 calc R
C52 C 0.2950(8) -0.1324(7) 0.3493(5) 0.061(2) Uani 1 1 d .
H52A H 0.3156 -0.1822 0.3002 0.073 Uiso 1 1 calc R
H52B H 0.2958 -0.1770 0.3923 0.073 Uiso 1 1 calc R
C53 C 0.6317(8) 0.1731(7) 0.4447(5) 0.055(2) Uani 1 1 d .
H53A H 0.6815 0.1209 0.4627 0.065 Uiso 1 1 calc R
B2 B 0.3015(12) 0.2976(10) -0.0012(5) 0.080(4) Uani 1 1 d .
F5 F 0.4036(7) 0.2694(5) 0.0358(4) 0.140(3) Uani 1 1 d .
F6 F 0.2820(5) 0.2359(5) -0.0713(3) 0.0966(19) Uani 1 1 d .
F7 F 0.2308(7) 0.2842(8) 0.0528(5) 0.177(4) Uani 1 1 d .
F8 F 0.3030(10) 0.4068(6) -0.0029(5) 0.201(5) Uani 1 1 d .
B1 B 0.1569(9) 0.2798(7) 0.5310(5) 0.044(2) Uani 1 1 d .
F1 F 0.1678(4) 0.2756(3) 0.4484(2) 0.0452(11) Uani 1 1 d .
F2 F 0.2006(4) 0.3862(4) 0.5700(2) 0.0538(12) Uani 1 1 d .
F3 F 0.0419(4) 0.2594(3) 0.5430(2) 0.0578(13) Uani 1 1 d .
F4 F 0.2278(5) 0.1997(4) 0.5559(3) 0.0762(16) Uani 1 1 d .

loop_
_atom_site_aniso_label
_atom_site_aniso_U_11
_atom_site_aniso_U_22
_atom_site_aniso_U_33
_atom_site_aniso_U_23
_atom_site_aniso_U_13
_atom_site_aniso_U_12
Ni1 0.0421(6) 0.0175(5) 0.0265(5) 0.0057(3) 0.0035(4) -0.0040(4)
P2 0.0514(13) 0.0193(9) 0.0281(9) 0.0089(7) 0.0065(8) -0.0015(9)
P3 0.0473(12) 0.0230(10) 0.0248(9) 0.0074(7) -0.0006(8) -0.0050(9)
P4 0.0434(12) 0.0237(10) 0.0373(10) 0.0078(8) 0.0065(8) -0.0020(9)
N1 0.052(4) 0.026(3) 0.032(3) 0.007(3) -0.001(3) 0.005(3)
C9A 0.029(4) 0.030(4) 0.037(4) -0.002(3) 0.001(3) -0.004(3)
C11A 0.055(5) 0.014(3) 0.022(3) 0.004(3) 0.007(3) 0.001(3)
C12A 0.063(5) 0.019(4) 0.029(4) 0.004(3) 0.009(3) 0.001(4)
C13A 0.056(5) 0.023(4) 0.027(4) 0.010(3) -0.001(3) -0.006(3)
C3 0.057(5) 0.026(4) 0.026(4) 0.002(3) 0.000(3) 0.007(4)
C4 0.051(5) 0.049(5) 0.049(5) 0.006(4) -0.001(4) 0.009(4)
C5 0.055(5) 0.028(4) 0.040(4) 0.005(3) -0.002(4) 0.005(4)
C7 0.043(5) 0.024(4) 0.038(4) 0.001(3) 0.003(3) 0.004(3)
C8 0.069(6) 0.039(5) 0.032(4) -0.002(3) -0.004(4) 0.003(4)
C9 0.039(5) 0.026(4) 0.033(4) 0.012(3) -0.003(3) -0.002(3)
C10 0.075(6) 0.053(5) 0.044(5) 0.017(4) -0.002(4) -0.029(5)
C11 0.041(5) 0.037(4) 0.035(4) 0.010(3) 0.007(3) -0.001(4)
C12 0.061(6) 0.035(4) 0.035(4) 0.008(3) 0.005(4) 0.017(4)
C13 0.054(5) 0.022(4) 0.028(4) 0.006(3) 0.002(3) -0.003(3)
C14 0.063(6) 0.047(5) 0.034(4) 0.013(4) -0.002(4) -0.016(4)
C15 0.050(5) 0.024(4) 0.030(4) 0.013(3) 0.003(3) -0.007(3)
C16 0.044(5) 0.035(4) 0.043(4) 0.015(3) 0.014(3) 0.003(4)
C17 0.053(5) 0.026(4) 0.060(5) 0.014(4) 0.006(4) 0.003(4)
C18 0.049(5) 0.022(4) 0.031(4) 0.004(3) -0.001(3) -0.001(3)
C19 0.059(6) 0.022(4) 0.041(4) 0.000(3) 0.000(4) 0.001(4)
C20 0.066(6) 0.020(4) 0.034(4) 0.002(3) 0.001(4) 0.003(4)
C21 0.038(5) 0.024(4) 0.064(5) 0.012(4) 0.013(4) 0.002(3)
C22 0.077(7) 0.052(5) 0.043(5) 0.021(4) -0.001(4) 0.007(5)
C23 0.049(5) 0.045(5) 0.043(4) 0.018(4) -0.001(4) -0.001(4)
C24 0.045(5) 0.034(5) 0.090(7) 0.000(5) -0.001(5) -0.007(4)
C25 0.047(5) 0.032(4) 0.053(5) 0.000(4) 0.001(4) -0.002(4)
C26 0.051(5) 0.056(5) 0.030(4) 0.022(4) 0.005(4) 0.005(4)
C27 0.057(6) 0.036(5) 0.082(6) 0.026(4) 0.011(5) 0.004(4)
C28 0.088(7) 0.039(5) 0.058(5) 0.018(4) -0.005(5) -0.009(5)
C29 0.087(7) 0.042(5) 0.043(5) 0.007(4) 0.011(4) 0.025(5)
C30 0.050(5) 0.040(5) 0.066(6) -0.012(4) -0.005(5) 0.012(4)
C31 0.074(6) 0.026(4) 0.029(4) 0.009(3) -0.003(4) -0.001(4)
C32 0.064(6) 0.044(5) 0.055(5) 0.020(4) 0.014(4) -0.012(4)
C33 0.056(5) 0.022(4) 0.035(4) 0.007(3) 0.009(4) 0.002(4)
C35 0.077(7) 0.024(4) 0.047(5) 0.000(3) -0.018(5) 0.008(4)
C36 0.105(8) 0.037(5) 0.035(4) 0.004(4) 0.007(5) -0.007(5)
C37 0.101(8) 0.044(5) 0.062(6) 0.018(4) -0.016(5) 0.001(5)
C38 0.058(5) 0.021(4) 0.037(4) 0.010(3) 0.018(3) 0.005(4)
C39 0.073(6) 0.048(5) 0.047(5) 0.026(4) -0.003(4) -0.003(5)
C40 0.050(5) 0.035(4) 0.038(4) 0.011(3) 0.002(4) -0.009(4)
C41 0.060(6) 0.031(5) 0.093(7) 0.022(5) 0.014(5) -0.009(4)
C42 0.046(5) 0.033(5) 0.068(5) 0.006(4) 0.008(4) -0.003(4)
C43 0.046(5) 0.041(5) 0.051(5) 0.013(4) 0.000(4) -0.003(4)
C44 0.063(6) 0.031(4) 0.034(4) 0.008(3) 0.007(4) -0.015(4)
C45 0.069(6) 0.049(5) 0.061(5) 0.005(4) 0.006(4) 0.006(5)
C46 0.083(8) 0.092(8) 0.058(6) -0.008(5) -0.023(5) -0.008(6)
C51 0.119(9) 0.030(5) 0.039(5) 0.004(4) 0.020(5) 0.016(6)
C52 0.081(7) 0.037(5) 0.062(5) 0.020(4) -0.027(5) -0.016(5)
C53 0.058(6) 0.049(5) 0.065(5) 0.031(4) 0.004(5) 0.011(4)
B2 0.154(12) 0.088(9) 0.018(5) 0.032(5) 0.021(6) 0.088(8)
F5 0.221(8) 0.089(5) 0.093(5) -0.021(4) -0.058(5) 0.076(5)
F6 0.129(5) 0.100(4) 0.047(3) -0.008(3) -0.008(3) -0.027(4)
F7 0.190(8) 0.266(10) 0.143(6) 0.153(7) 0.113(6) 0.128(8)
F8 0.357(14) 0.073(5) 0.157(7) 0.013(5) -0.128(8) 0.069(7)
B1 0.059(7) 0.028(5) 0.053(6) 0.019(4) 0.016(5) 0.007(5)
F1 0.068(3) 0.037(2) 0.033(2) 0.0124(17) 0.0121(19) 0.000(2)
F2 0.061(3) 0.052(3) 0.046(2) 0.006(2) 0.005(2) -0.006(2)
F3 0.071(3) 0.043(3) 0.058(3) 0.004(2) 0.030(2) -0.010(2)
F4 0.102(4) 0.071(3) 0.077(3) 0.053(3) 0.029(3) 0.034(3)

loop_
_atom_type_symbol
_atom_type_description
_atom_type_scat_dispersion_real
_atom_type_scat_dispersion_imag
_atom_type_scat_source
C C 0.0033 0.0016 'International Tables Vol C Tables 4.2.6.8 and 6.1.1.4'
H H 0.0000 0.0000 'International Tables Vol C Tables 4.2.6.8 and 6.1.1.4'
N N 0.0061 0.0033 'International Tables Vol C Tables 4.2.6.8 and 6.1.1.4'
P P 0.1023 0.0942 'International Tables Vol C Tables 4.2.6.8 and 6.1.1.4'
Ni Ni 0.3393 1.1124 'International Tables Vol C Tables 4.2.6.8 and 6.1.1.4'
B B 0.0013 0.0007 'International Tables Vol C Tables 4.2.6.8 and 6.1.1.4'
F F 0.0171 0.0103 'International Tables Vol C Tables 4.2.6.8 and 6.1.1.4'

loop_
_geom_angle_atom_site_label_1
_geom_angle_atom_site_label_2
_geom_angle_atom_site_label_3
_geom_angle
C9A Ni1 P3 96.4(2)
C9A Ni1 P2 176.5(2)
P3 Ni1 P2 83.83(7)
C9A Ni1 P4 98.8(2)
P3 Ni1 P4 159.68(7)
P2 Ni1 P4 81.86(7)
C38 P2 C11A 109.3(3)
C38 P2 C12A 104.8(3)
C11A P2 C12A 106.6(3)
C38 P2 Ni1 104.4(2)
C11A P2 Ni1 119.6(2)
C12A P2 Ni1 111.0(2)
C15 P3 C9 106.0(3)
C15 P3 C13A 103.1(3)
C9 P3 C13A 103.8(3)
C15 P3 Ni1 115.5(2)
C9 P3 Ni1 121.6(2)
C13A P3 Ni1 104.7(2)
C7 P4 C21 106.0(3)
C7 P4 C16 105.5(3)
C21 P4 C16 101.6(3)
C7 P4 Ni1 111.2(2)
C21 P4 Ni1 124.8(2)
C16 P4 Ni1 105.9(2)
C9A N1 C3 132.3(6)
N1 C9A C20 119.3(6)
N1 C9A Ni1 120.7(5)
C20 C9A Ni1 120.0(5)
C13 C11A C33 119.6(6)
C13 C11A P2 118.7(6)
C33 C11A P2 121.6(5)
C13A C12A P2 107.7(4)
C12A C13A P3 107.4(4)
C12 C3 C8 122.7(7)
C12 C3 N1 120.2(6)
C8 C3 N1 117.0(7)
C31 C5 C33 121.6(8)
C18 C7 C25 120.7(7)
C18 C7 P4 118.6(6)
C25 C7 P4 120.6(5)
C36 C8 C3 117.2(8)
C36 C8 C46 121.4(8)
C3 C8 C46 121.3(7)
C40 C9 C23 119.2(6)
C40 C9 P3 122.3(5)
C23 C9 P3 118.5(5)
C14 C10 C32 120.8(7)
C15 C11 C26 119.8(7)
C3 C12 C29 117.4(7)
C3 C12 C4 122.6(6)
C29 C12 C4 120.0(7)
C11A C13 C44 120.0(7)
C10 C14 C15 120.8(7)
C11 C15 C14 118.6(6)
C11 C15 P3 120.9(5)
C14 C15 P3 120.5(5)
C38 C16 P4 112.1(5)
C27 C17 C21 120.4(8)
C7 C18 C19 118.9(7)
C35 C19 C18 121.0(7)
C22 C20 C9A 115.6(6)
C22 C20 C45 105.9(6)
C9A C20 C45 115.3(6)
C42 C21 C17 120.7(7)
C42 C21 P4 120.2(6)
C17 C21 P4 119.1(6)
C20 C22 C37 111.6(7)
C9 C23 C39 118.9(7)
C41 C24 C42 118.8(8)
C30 C25 C7 118.7(7)
C32 C26 C11 120.5(6)
C41 C27 C17 119.4(8)
C52 C28 C45 110.5(7)
C51 C29 C12 120.7(8)
C35 C30 C25 120.5(8)
C44 C31 C5 119.3(7)
C26 C32 C10 119.4(7)
C5 C33 C11A 119.1(7)
C19 C35 C30 120.1(7)
C51 C36 C8 121.0(8)
C52 C37 C22 110.1(7)
C16 C38 P2 111.5(4)
C53 C39 C23 119.7(7)
C9 C40 C43 121.1(7)
C27 C41 C24 121.9(7)
C21 C42 C24 118.9(8)
C53 C43 C40 119.9(7)
C31 C44 C13 120.4(7)
C20 C45 C28 109.2(6)
C36 C51 C29 120.8(8)
C28 C52 C37 110.7(7)
C39 C53 C43 120.9(8)
F6 B2 F7 118.9(13)
F6 B2 F8 112.2(7)
F7 B2 F8 104.3(9)
F6 B2 F5 110.2(8)
F7 B2 F5 98.5(7)
F8 B2 F5 111.9(12)
F3 B1 F2 112.0(7)
F3 B1 F4 112.1(6)
F2 B1 F4 108.3(7)
F3 B1 F1 108.9(7)
F2 B1 F1 107.1(6)
F4 B1 F1 108.3(6)

loop_
_geom_bond_atom_site_label_1
_geom_bond_atom_site_label_2
_geom_bond_distance
Ni1 C9A 1.922(7)
Ni1 P3 2.205(2)
Ni1 P2 2.2173(19)
Ni1 P4 2.228(2)
P2 C38 1.795(6)
P2 C11A 1.808(6)
P2 C12A 1.822(7)
P3 C15 1.801(6)
P3 C9 1.815(7)
P3 C13A 1.832(6)
P4 C7 1.817(7)
P4 C21 1.833(7)
P4 C16 1.851(7)
N1 C9A 1.269(8)
N1 C3 1.453(8)
C9A C20 1.532(9)
C11A C13 1.379(9)
C11A C33 1.393(9)
C12A C13A 1.506(9)
C3 C12 1.365(10)
C3 C8 1.391(10)
C4 C12 1.532(10)
C5 C31 1.371(10)
C5 C33 1.380(9)
C7 C18 1.389(9)
C7 C25 1.404(10)
C8 C36 1.388(11)
C8 C46 1.507(12)
C9 C40 1.362(9)
C9 C23 1.402(9)
C10 C14 1.366(10)
C10 C32 1.384(10)
C11 C15 1.388(9)
C11 C26 1.405(9)
C12 C29 1.397(10)
C13 C44 1.393(10)
C14 C15 1.397(9)
C16 C38 1.527(9)
C17 C27 1.371(10)
C17 C21 1.393(10)
C18 C19 1.393(10)
C19 C35 1.367(10)
C20 C22 1.531(11)
C20 C45 1.538(10)
C21 C42 1.389(10)
C22 C37 1.536(11)
C23 C39 1.406(10)
C24 C41 1.391(12)
C24 C42 1.408(10)
C25 C30 1.391(11)
C26 C32 1.369(10)
C27 C41 1.370(11)
C28 C52 1.502(11)
C28 C45 1.561(11)
C29 C51 1.360(12)
C30 C35 1.390(11)
C31 C44 1.369(10)
C36 C51 1.353(12)
C37 C52 1.507(11)
C39 C53 1.353(11)
C40 C43 1.371(10)
C43 C53 1.366(10)
B2 F6 1.293(11)
B2 F7 1.296(12)
B2 F8 1.320(12)
B2 F5 1.383(12)
B1 F3 1.361(10)
B1 F2 1.384(9)
B1 F4 1.401(10)
B1 F1 1.425(9)
